data_2311523
loop_
_publ_author_name
'Galushchinskiy, Aleksei'
'Slepukhin, Pavel'
'Obydennov, Konstantin'

_publ_section_title
;
 Crystal structures of two
 (<i>Z</i>)-2-(4-oxo-1,3-thia-zolidin-2-yl-idene)acetamides.
;
_journal_issue 'Pt 12'
_journal_name_full 'Acta crystallographica. Section E, Crystallographic communications'
_journal_page_first 1850
_journal_page_last 1854
_journal_paper_doi 10.1107/S2056989017016061
_journal_volume 73
_journal_year 2017
_chemical_formula_iupac 'C9 H12 N2 O3 S'
_chemical_formula_moiety 'C9 H12 N2 O3 S'
_chemical_formula_sum 'C9 H12 N2 O3 S'
_chemical_formula_weight 228.27
_chemical_name_systematic
;
(<i>Z</i>)-2-[2-(Morpholin-4-yl)-2-oxoethylidene]thiazolidin-4-one
;
_space_group_crystal_system monoclinic
_space_group_IT_number 14
_space_group_name_Hall '-P 2ybc'
_space_group_name_H-M_alt 'P 1 21/c 1'
_atom_sites_solution_hydrogens geom
_atom_sites_solution_primary direct
_atom_sites_solution_secondary difmap
_cell_angle_alpha 90.00
_cell_angle_beta 100.389(4)
_cell_angle_gamma 90.00
_cell_formula_units_Z 4
_cell_length_a 9.9740(4)
_cell_length_b 11.2175(4)
_cell_length_c 9.3155(4)
_cell_measurement_reflns_used 1828
_cell_measurement_temperature 295(2)
_cell_measurement_theta_max 30.1080
_cell_measurement_theta_min 2.7610
_cell_volume 1025.16(7)
_computing_cell_refinement
;
CrysAlis PRO (Agilent, 2013)
;
_computing_data_collection
;
CrysAlis PRO (Agilent, 2013)
;
_computing_data_reduction
;
CrysAlis PRO (Agilent, 2013)
;
_computing_molecular_graphics
;
<i>OLEX</i> (Dolomanov <i>et al.</i>,  2009)
;
_computing_publication_material
;
PLATON (Spek, 2009), OLEX (Dolomanov et al., 2009) and publCIF (Westrip, 2010)
;
_computing_structure_refinement
;
SHELXL97 (Sheldrick, 2008)
;
_computing_structure_solution
;
SHELXS97 (Sheldrick, 2008)
;
_diffrn_ambient_temperature 295(2)
_diffrn_detector_area_resol_mean 15.9555
_diffrn_measured_fraction_theta_full 0.9989
_diffrn_measured_fraction_theta_max 0.8563
_diffrn_measurement_device_type 'Agilent Xcalibur Eos'
_diffrn_measurement_method '\w scans'
_diffrn_radiation_monochromator graphite
_diffrn_radiation_type 'Mo K\a'
_diffrn_radiation_wavelength 0.7107
_diffrn_reflns_av_R_equivalents 0.0173
_diffrn_reflns_limit_h_max 8
_diffrn_reflns_limit_h_min -14
_diffrn_reflns_limit_k_max 15
_diffrn_reflns_limit_k_min -12
_diffrn_reflns_limit_l_max 12
_diffrn_reflns_limit_l_min -8
_diffrn_reflns_number 5512
_diffrn_reflns_theta_full 26.00
_diffrn_reflns_theta_max 30.90
_diffrn_reflns_theta_min 2.76
_diffrn_standards_decay_% 0
_diffrn_standards_interval_count 0
_diffrn_standards_interval_time 0
_diffrn_standards_number 0
_exptl_absorpt_coefficient_mu 0.304
_exptl_absorpt_correction_T_max 1.00000
_exptl_absorpt_correction_T_min 0.92345
_exptl_absorpt_correction_type multi-scan
_exptl_absorpt_process_details
;
(CrysAlis PRO; Agilent, 2013)
;
_exptl_crystal_colour colourless
_exptl_crystal_density_diffrn 1.479
_exptl_crystal_density_method 'not measured'
_exptl_crystal_description prism
_exptl_crystal_F_000 480
_exptl_crystal_size_max 0.25
_exptl_crystal_size_mid 0.2
_exptl_crystal_size_min 0.15
_refine_diff_density_max 0.466
_refine_diff_density_min -0.241
_refine_ls_extinction_method none
_refine_ls_goodness_of_fit_ref 1.005
_refine_ls_hydrogen_treatment mixed
_refine_ls_matrix_type full
_refine_ls_number_parameters 151
_refine_ls_number_reflns 2777
_refine_ls_number_restraints 0
_refine_ls_restrained_S_all 1.005
_refine_ls_R_factor_all 0.0617
_refine_ls_R_factor_gt 0.0461
_refine_ls_shift/su_max 0.001
_refine_ls_shift/su_mean 0.000
_refine_ls_structure_factor_coef Fsqd
_refine_ls_weighting_details 'calc w=1/[\s^2^(Fo^2^)+(0.1000P)^2^+0.1000P] where P=(Fo^2^+2Fc^2^)/3'
_refine_ls_weighting_scheme calc
_refine_ls_wR_factor_gt 0.1374
_refine_ls_wR_factor_ref 0.1543
_reflns_number_gt 2161
_reflns_number_total 2777
_reflns_threshold_expression >2sigma(I)
_cod_data_source_file su5403sup1.cif
_cod_data_source_block I
_cod_original_sg_symbol_H-M 'P 21/c'
_cod_database_code 2311523

loop_
_space_group_symop_id
_space_group_symop_operation_xyz
1 'x, y, z'
2 '-x, y+1/2, -z+1/2'
3 '-x, -y, -z'
4 'x, -y-1/2, z-1/2'

loop_
_atom_site_type_symbol
_atom_site_label
_atom_site_fract_x
_atom_site_fract_y
_atom_site_fract_z
_atom_site_U_iso_or_equiv
_atom_site_adp_type
_atom_site_calc_flag
_atom_site_refinement_flags
_atom_site_occupancy
_atom_site_symmetry_multiplicity
S S1 0.41099(5) 0.19996(4) 0.86944(5) 0.04126(18) Uani d . 1 1
O O1 0.60365(15) 0.17462(13) 0.70341(18) 0.0530(4) Uani d . 1 1
O O3 0.20314(15) 0.45139(14) 1.00948(17) 0.0587(4) Uani d . 1 1
O O2 1.01954(17) 0.35357(18) 0.6141(3) 0.0846(6) Uani d . 1 1
N N2 0.37439(16) 0.42790(15) 0.87892(17) 0.0385(3) Uani d . 1 1
N N1 0.74687(16) 0.31439(15) 0.6416(2) 0.0475(4) Uani d . 1 1
C C9 0.45545(16) 0.34471(15) 0.82632(17) 0.0331(3) Uani d . 1 1
C C11 0.27952(17) 0.38781(17) 0.95594(19) 0.0385(4) Uani d . 1 1
C C7 0.63595(18) 0.28193(17) 0.6972(2) 0.0394(4) Uani d . 1 1
C C8 0.55522(18) 0.37426(17) 0.7520(2) 0.0393(4) Uani d . 1 1
H H8 0.572(2) 0.449(2) 0.737(2) 0.047 Uiso d . 1 1
C C2 0.7968(2) 0.43485(19) 0.6280(3) 0.0591(6) Uani d . 1 1
H H2A 0.7513 0.4892 0.6844 0.071 Uiso calc R 1 1
H H2B 0.7764 0.4595 0.5266 0.071 Uiso calc R 1 1
C C10 0.2832(2) 0.25413(19) 0.9676(2) 0.0441(4) Uani d . 1 1
C C6 0.8258(2) 0.2254(2) 0.5779(3) 0.0652(7) Uani d . 1 1
H H6A 0.8106 0.2352 0.4728 0.078 Uiso calc R 1 1
H H6B 0.7957 0.1461 0.5990 0.078 Uiso calc R 1 1
C C3 0.9469(3) 0.4400(3) 0.6813(4) 0.0813(9) Uani d . 1 1
H H3A 0.9797 0.5188 0.6624 0.098 Uiso calc R 1 1
H H3B 0.9652 0.4275 0.7861 0.098 Uiso calc R 1 1
C C5 0.9720(2) 0.2383(2) 0.6379(3) 0.0647(6) Uani d . 1 1
H H5A 0.9876 0.2223 0.7419 0.078 Uiso calc R 1 1
H H5B 1.0231 0.1802 0.5925 0.078 Uiso calc R 1 1
H H10A 0.302(3) 0.224(3) 1.070(3) 0.075(8) Uiso d . 1 1
H H10B 0.195(4) 0.232(3) 0.933(3) 0.089(10) Uiso d . 1 1
H H2 0.377(3) 0.498(3) 0.869(2) 0.060(7) Uiso d . 1 1

loop_
_atom_site_aniso_label
_atom_site_aniso_U_11
_atom_site_aniso_U_22
_atom_site_aniso_U_33
_atom_site_aniso_U_12
_atom_site_aniso_U_13
_atom_site_aniso_U_23
S1 0.0494(3) 0.0229(3) 0.0547(3) -0.00327(18) 0.0178(2) -0.00108(17)
O1 0.0573(8) 0.0254(7) 0.0828(10) -0.0052(6) 0.0301(7) -0.0098(6)
O3 0.0605(9) 0.0382(8) 0.0881(10) 0.0025(7) 0.0422(8) 0.0000(7)
O2 0.0595(10) 0.0483(11) 0.1621(18) -0.0058(8) 0.0631(11) -0.0175(12)
N2 0.0387(7) 0.0234(8) 0.0568(9) -0.0013(6) 0.0173(6) -0.0008(6)
N1 0.0405(8) 0.0293(9) 0.0774(11) -0.0024(6) 0.0237(7) -0.0110(7)
C9 0.0346(8) 0.0226(8) 0.0419(8) -0.0024(6) 0.0067(6) -0.0032(6)
C11 0.0377(8) 0.0302(9) 0.0491(9) -0.0032(7) 0.0119(7) -0.0002(7)
C7 0.0377(8) 0.0290(9) 0.0531(10) -0.0011(7) 0.0128(7) -0.0052(7)
C8 0.0392(8) 0.0221(8) 0.0597(10) -0.0015(7) 0.0171(7) -0.0013(7)
C2 0.0575(11) 0.0298(10) 0.1001(16) 0.0062(9) 0.0408(11) 0.0098(10)
C10 0.0476(10) 0.0321(10) 0.0562(11) -0.0026(8) 0.0195(8) 0.0039(8)
C6 0.0599(13) 0.0455(13) 0.0992(18) -0.0064(11) 0.0386(12) -0.0288(12)
C3 0.0588(13) 0.0460(15) 0.151(3) -0.0153(11) 0.0519(15) -0.0309(16)
C5 0.0581(13) 0.0446(13) 0.1004(18) 0.0148(11) 0.0380(12) 0.0041(12)

loop_
_atom_type_symbol
_atom_type_description
_atom_type_scat_dispersion_real
_atom_type_scat_dispersion_imag
_atom_type_scat_source
C C 0.0033 0.0016 'International Tables Vol C Tables 4.2.6.8 and 6.1.1.4'
H H 0.0000 0.0000 'International Tables Vol C Tables 4.2.6.8 and 6.1.1.4'
N N 0.0061 0.0033 'International Tables Vol C Tables 4.2.6.8 and 6.1.1.4'
O O 0.0106 0.0060 'International Tables Vol C Tables 4.2.6.8 and 6.1.1.4'
S S 0.1246 0.1234 'International Tables Vol C Tables 4.2.6.8 and 6.1.1.4'

loop_
_geom_angle_atom_site_label_1
_geom_angle_atom_site_label_2
_geom_angle_atom_site_label_3
_geom_angle
C9 S1 C10 92.02(8)
C5 O2 C3 110.09(19)
C9 N2 H2 127(2)
C11 N2 C9 118.05(16)
C11 N2 H2 115(2)
C7 N1 C2 126.90(17)
C7 N1 C6 120.57(17)
C2 N1 C6 112.42(17)
N2 C9 S1 110.91(12)
C8 C9 S1 125.85(14)
C8 C9 N2 123.23(16)
O3 C11 N2 124.68(18)
O3 C11 C10 124.40(16)
N2 C11 C10 110.91(16)
O1 C7 N1 120.81(17)
O1 C7 C8 120.27(17)
N1 C7 C8 118.92(17)
C9 C8 C7 120.57(17)
C9 C8 H8 119.9(15)
C7 C8 H8 119.5(16)
N1 C2 H2A 109.6
N1 C2 H2B 109.6
N1 C2 C3 110.2(2)
H2A C2 H2B 108.1
C3 C2 H2A 109.6
C3 C2 H2B 109.6
S1 C10 H10A 109.8(18)
S1 C10 H10B 117(2)
C11 C10 S1 108.05(13)
C11 C10 H10A 114.0(17)
C11 C10 H10B 104(2)
H10A C10 H10B 105(3)
N1 C6 H6A 109.6
N1 C6 H6B 109.6
N1 C6 C5 110.34(19)
H6A C6 H6B 108.1
C5 C6 H6A 109.6
C5 C6 H6B 109.6
O2 C3 C2 112.8(2)
O2 C3 H3A 109.0
O2 C3 H3B 109.0
C2 C3 H3A 109.0
C2 C3 H3B 109.0
H3A C3 H3B 107.8
O2 C5 C6 111.7(2)
O2 C5 H5A 109.3
O2 C5 H5B 109.3
C6 C5 H5A 109.3
C6 C5 H5B 109.3
H5A C5 H5B 107.9

loop_
_geom_bond_atom_site_label_1
_geom_bond_atom_site_label_2
_geom_bond_distance
S1 C9 1.7490(17)
S1 C10 1.803(2)
O1 C7 1.250(2)
O3 C11 1.214(2)
O2 C3 1.422(3)
O2 C5 1.408(3)
N2 C9 1.381(2)
N2 C11 1.363(2)
N2 H2 0.79(3)
N1 C7 1.353(2)
N1 C2 1.454(3)
N1 C6 1.462(3)
C9 C8 1.352(2)
C11 C10 1.503(3)
C7 C8 1.459(2)
C8 H8 0.87(3)
C2 H2A 0.9700
C2 H2B 0.9700
C2 C3 1.490(3)
C10 H10A 0.99(3)
C10 H10B 0.91(3)
C6 H6A 0.9700
C6 H6B 0.9700
C6 C5 1.472(3)
C3 H3A 0.9700
C3 H3B 0.9700
C5 H5A 0.9700
C5 H5B 0.9700

loop_
_geom_hbond_atom_site_label_D
_geom_hbond_atom_site_label_H
_geom_hbond_atom_site_label_A
_geom_hbond_site_symmetry_A
_geom_hbond_distance_DH
_geom_hbond_distance_HA
_geom_hbond_distance_DA
_geom_hbond_angle_DHA
_geom_hbond_publ_flag
N2 H2 O1 2_656 0.79(3) 2.11(3) 2.891(2) 167(2) yes
C2 H2A S1 2_656 0.97 2.86 3.627(2) 137 yes
C5 H5B O3 4_665 0.97 2.55 3.503(3) 167 yes
C6 H6B O3 2_646 0.97 2.41 3.179(3) 136 yes

loop_
_geom_torsion_atom_site_label_1
_geom_torsion_atom_site_label_2
_geom_torsion_atom_site_label_3
_geom_torsion_atom_site_label_4
_geom_torsion
S1 C9 C8 C7 1.1(3)
O1 C7 C8 C9 8.3(3)
O3 C11 C10 S1 179.35(16)
N2 C9 C8 C7 -179.01(15)
N2 C11 C10 S1 -1.38(19)
N1 C7 C8 C9 -170.79(18)
N1 C2 C3 O2 53.1(3)
N1 C6 C5 O2 -57.3(3)
C9 S1 C10 C11 1.95(14)
C9 N2 C11 O3 179.09(17)
C9 N2 C11 C10 -0.2(2)
C11 N2 C9 S1 1.7(2)
C11 N2 C9 C8 -178.18(16)
C7 N1 C2 C3 133.5(2)
C7 N1 C6 C5 -130.8(2)
C2 N1 C7 O1 -179.8(2)
C2 N1 C7 C8 -0.6(3)
C2 N1 C6 C5 52.9(3)
C10 S1 C9 N2 -2.10(14)
C10 S1 C9 C8 177.80(17)
C6 N1 C7 O1 4.4(3)
C6 N1 C7 C8 -176.4(2)
C6 N1 C2 C3 -50.5(3)
C3 O2 C5 C6 59.6(3)
C5 O2 C3 C2 -57.7(3)
